data_2016368
loop_
_publ_author_name
'Zhang, Yuan-Yuan'
'Huo, Fang-Jun'
'Gao, Fei'

_publ_section_title
;
 A novel O--Zn bridging polymer complex of
 2,6-bis[bis(carboxylatomethyl)aminomethyl]-4-methylphenolate
;
_journal_coeditor_code AV3103
_journal_issue 1
_journal_name_full 'Acta Crystallographica Section C'
_journal_page_first m67
_journal_page_last m69
_journal_paper_doi 10.1107/S0108270107047282
_journal_volume 64
_journal_year 2008
_chemical_formula_iupac '[Zn3 (C2 H3 O2) (C17 H17 N2 O9) (H2 O1)6], 8H2 O'
_chemical_formula_moiety 'C19 H32 N2 O17 Zn3, 8(H2 O)'
_chemical_formula_sum 'C19 H48 N2 O25 Zn3'
_chemical_formula_weight 900.70
_chemical_name_systematic
;catena-poly[[acetatohexaaqua(\m~4~-2,6-bis[bis(carboxylatomethyl)aminomethyl]-
4-methylphenolato)trizinc(II)]
 octahydrate]
;
_space_group_IT_number 2
_symmetry_cell_setting triclinic
_symmetry_space_group_name_Hall '-P 1'
_symmetry_space_group_name_H-M 'P -1'
_atom_sites_solution_hydrogens geom
_atom_sites_solution_primary direct
_atom_sites_solution_secondary difmap
_audit_creation_method SHELXL-97
_cell_angle_alpha 93.573(3)
_cell_angle_beta 99.225(3)
_cell_angle_gamma 110.134(2)
_cell_formula_units_Z 2
_cell_length_a 10.0095(18)
_cell_length_b 13.293(2)
_cell_length_c 14.052(3)
_cell_measurement_temperature 213(2)
_cell_volume 1718.8(5)
_computing_cell_refinement 'SAINT (Bruker, 2000)'
_computing_data_collection 'SMART (Bruker, 2000)'
_computing_data_reduction 'SAINT (Bruker, 2000)'
_computing_molecular_graphics 'SHELXTL/PC (Sheldrick, 1999)'
_computing_publication_material 'SHELXTL/PC (Sheldrick, 1999)'
_computing_structure_refinement 'SHELXL97 (Sheldrick, 1997)'
_computing_structure_solution 'SHELXS97 (Sheldrick, 1997)'
_diffrn_ambient_temperature 213(2)
_diffrn_measured_fraction_theta_full 0.981
_diffrn_measured_fraction_theta_max 0.981
_diffrn_measurement_device_type 'Bruker SMART 1K CCD area-detector'
_diffrn_measurement_method '\f and \w scans'
_diffrn_radiation_monochromator graphite
_diffrn_radiation_source 'fine-focus sealed tube'
_diffrn_radiation_type MoK\a
_diffrn_radiation_wavelength 0.71073
_diffrn_reflns_av_R_equivalents 0.0351
_diffrn_reflns_av_sigmaI/netI 0.0857
_diffrn_reflns_limit_h_max 10
_diffrn_reflns_limit_h_min -11
_diffrn_reflns_limit_k_max 15
_diffrn_reflns_limit_k_min -15
_diffrn_reflns_limit_l_max 16
_diffrn_reflns_limit_l_min -11
_diffrn_reflns_number 8459
_diffrn_reflns_theta_full 25.00
_diffrn_reflns_theta_max 25.00
_diffrn_reflns_theta_min 1.64
_diffrn_standards_decay_% 0
_diffrn_standards_interval_count 0
_diffrn_standards_number 0
_exptl_absorpt_coefficient_mu 2.174
_exptl_absorpt_correction_T_max 0.5617
_exptl_absorpt_correction_T_min 0.4768
_exptl_absorpt_correction_type multi-scan
_exptl_absorpt_process_details '(SADABS; Sheldrick, 2000)'
_exptl_crystal_colour colorless
_exptl_crystal_density_diffrn 1.740
_exptl_crystal_density_method 'not measured'
_exptl_crystal_description block
_exptl_crystal_F_000 932
_exptl_crystal_size_max 0.40
_exptl_crystal_size_mid 0.30
_exptl_crystal_size_min 0.30
_refine_diff_density_max 0.917
_refine_diff_density_min -0.877
_refine_ls_extinction_method none
_refine_ls_goodness_of_fit_ref 1.176
_refine_ls_hydrogen_treatment constr
_refine_ls_matrix_type full
_refine_ls_number_parameters 446
_refine_ls_number_reflns 5932
_refine_ls_number_restraints 0
_refine_ls_restrained_S_all 1.176
_refine_ls_R_factor_all 0.0855
_refine_ls_R_factor_gt 0.0685
_refine_ls_shift/su_max 0.000
_refine_ls_shift/su_mean 0.000
_refine_ls_structure_factor_coef Fsqd
_refine_ls_weighting_details 'calc w=1/[\s^2^(Fo^2^)+(0.0415P)^2^+0.0000P] where P=(Fo^2^+2Fc^2^)/3'
_refine_ls_weighting_scheme calc
_refine_ls_wR_factor_gt 0.1246
_refine_ls_wR_factor_ref 0.1306
_reflns_number_gt 4769
_reflns_number_total 5932
_reflns_threshold_expression >2sigma(I)
_cod_data_source_file av3103.cif
_cod_data_source_block I
_cod_depositor_comments
;
The following automatic conversions were performed:
'_symmetry_cell_setting' value 'Triclinic' changed to 'triclinic'
according to '/home/saulius/struct/CIF-dictionaries/cif_core.dic'
dictionary named 'cif_core.dic' version 2.4.1 from 2010-06-29.

Automatic conversion script
Id: cif_fix_enum 1527 2010-12-29 10:47:43Z saulius 

The following automatic conversions were performed:

'_symmetry_cell_setting' value 'Triclinic' changed to 'triclinic'
according to /home/saulius/struct/CIF-dictionaries/cif_core.dic
dictionary named 'cif_core.dic' version 2.4.1 from 2010-06-29.

Automatic conversion script
Id: cif_fix_values 1715 2011-07-08 13:25:40Z adriana 
;
_cod_original_cell_volume 1718.7(5)
_cod_database_code 2016368
_cod_database_fobs_code 2016368

loop_
_symmetry_equiv_pos_as_xyz
'x, y, z'
'-x, -y, -z'

loop_
_atom_site_type_symbol
_atom_site_label
_atom_site_fract_x
_atom_site_fract_y
_atom_site_fract_z
_atom_site_U_iso_or_equiv
_atom_site_adp_type
_atom_site_calc_flag
_atom_site_refinement_flags
_atom_site_occupancy
Zn Zn1 0.62423(8) 0.19713(5) 0.36362(5) 0.0189(2) Uani d . 1
Zn Zn2 0.73994(8) 0.24244(5) 0.62603(5) 0.0190(2) Uani d . 1
Zn Zn3 0.5000 0.0000 0.0000 0.0223(3) Uani d S 1
Zn Zn4 1.0000 0.5000 1.0000 0.0221(3) Uani d S 1
N N1 0.7606(5) 0.3152(4) 0.2906(4) 0.0188(12) Uani d . 1
N N2 0.6389(5) 0.3399(4) 0.6913(4) 0.0185(12) Uani d . 1
C C1 0.8216(6) 0.4544(5) 0.4318(4) 0.0192(14) Uani d . 1
C C2 0.8481(6) 0.5632(5) 0.4319(5) 0.0223(15) Uani d . 1
H H2A 0.9065 0.6014 0.3903 0.027 Uiso calc R 1
C C3 0.7909(7) 0.6180(5) 0.4915(5) 0.0232(16) Uani d . 1
C C4 0.7048(6) 0.5593(5) 0.5511(5) 0.0225(15) Uani d . 1
H H4A 0.6656 0.5954 0.5921 0.027 Uiso calc R 1
C C5 0.6735(6) 0.4498(5) 0.5533(5) 0.0199(14) Uani d . 1
C C6 0.7353(6) 0.3969(4) 0.4945(4) 0.0171(14) Uani d . 1
C C7 0.8255(7) 0.7379(5) 0.4927(6) 0.0364(19) Uani d . 1
H H7B 0.7757 0.7621 0.5378 0.055 Uiso calc R 1
H H7C 0.7938 0.7531 0.4280 0.055 Uiso calc R 1
H H7D 0.9293 0.7757 0.5129 0.055 Uiso calc R 1
C C8 0.8809(6) 0.3942(5) 0.3642(5) 0.0241(15) Uani d . 1
H H8A 0.9481 0.4459 0.3313 0.029 Uiso calc R 1
H H8B 0.9346 0.3560 0.4022 0.029 Uiso calc R 1
C C9 0.6725(6) 0.3681(5) 0.2353(5) 0.0216(15) Uani d . 1
H H9A 0.6573 0.3431 0.1659 0.026 Uiso calc R 1
H H9B 0.7263 0.4462 0.2451 0.026 Uiso calc R 1
C C10 0.5239(7) 0.3464(5) 0.2638(5) 0.0221(15) Uani d . 1
C C11 0.8099(6) 0.2517(5) 0.2242(5) 0.0214(15) Uani d . 1
H H11A 0.8877 0.2321 0.2602 0.026 Uiso calc R 1
H H11B 0.8480 0.2946 0.1737 0.026 Uiso calc R 1
C C12 0.6824(7) 0.1499(5) 0.1775(5) 0.0238(16) Uani d . 1
C C13 0.5701(6) 0.3857(5) 0.6123(5) 0.0209(15) Uani d . 1
H H13A 0.5255 0.4322 0.6409 0.025 Uiso calc R 1
H H13B 0.4926 0.3264 0.5690 0.025 Uiso calc R 1
C C14 0.5279(6) 0.2644(4) 0.7353(5) 0.0204(15) Uani d . 1
H H14B 0.4523 0.2941 0.7418 0.025 Uiso calc R 1
H H14A 0.5720 0.2567 0.8006 0.025 Uiso calc R 1
C C15 0.4589(7) 0.1535(5) 0.6750(5) 0.0200(15) Uani d . 1
C C16 0.7506(6) 0.4252(4) 0.7643(5) 0.0226(15) Uani d . 1
H H16B 0.7147 0.4264 0.8251 0.027 Uiso calc R 1
H H16A 0.7655 0.4955 0.7410 0.027 Uiso calc R 1
C C17 0.8941(7) 0.4095(5) 0.7846(5) 0.0211(15) Uani d . 1
C C18 0.8567(7) 0.0811(5) 0.6591(5) 0.0248(16) Uani d . 1
C C19 0.9284(8) 0.0038(6) 0.6305(6) 0.045(2) Uani d . 1
H H19A 0.9254 -0.0460 0.6784 0.068 Uiso calc R 1
H H19B 1.0286 0.0442 0.6274 0.068 Uiso calc R 1
H H19C 0.8774 -0.0363 0.5674 0.068 Uiso calc R 1
O O1 0.7090(4) 0.2895(3) 0.4952(3) 0.0186(10) Uani d . 1
O O2 0.4772(4) 0.2722(3) 0.3127(3) 0.0244(11) Uani d . 1
O O3 0.4547(5) 0.4039(3) 0.2296(4) 0.0377(13) Uani d . 1
O O4 0.5844(4) 0.1098(3) 0.2248(3) 0.0227(10) Uani d . 1
O O5 0.6818(4) 0.1117(3) 0.0934(3) 0.0270(11) Uani d . 1
O O6 0.5335(4) 0.1268(3) 0.6202(3) 0.0230(10) Uani d . 1
O O7 0.3362(5) 0.0945(3) 0.6848(3) 0.0289(11) Uani d . 1
O O8 0.9127(4) 0.3372(3) 0.7291(3) 0.0248(11) Uani d . 1
O O9 0.9909(4) 0.4693(3) 0.8511(3) 0.0265(11) Uani d . 1
O O10 0.7732(4) 0.1169(3) 0.3978(3) 0.0258(11) Uani d . 1
H H10A 0.7497 0.0494 0.3826 0.039 Uiso d R 1
H H10B 0.8100 0.1330 0.4581 0.039 Uiso d R 1
O O11 0.4597(4) 0.0807(3) 0.4124(3) 0.0254(11) Uani d . 1
H H11C 0.4526 0.0844 0.4719 0.038 Uiso d R 1
H H11D 0.4589 0.0183 0.3939 0.038 Uiso d R 1
O O12 0.8322(5) 0.1379(3) 0.5932(3) 0.0264(11) Uani d . 1
O O13 0.8246(5) 0.0865(3) 0.7394(3) 0.0330(12) Uani d . 1
O O14 0.3864(4) 0.1102(3) 0.0164(3) 0.0278(11) Uani d . 1
H H14C 0.3411 0.1021 0.0633 0.042 Uiso d R 1
H H14D 0.3261 0.0996 -0.0366 0.042 Uiso d R 1
O O15 0.4248(4) -0.0777(3) 0.1138(3) 0.0273(11) Uani d . 1
H H15A 0.4577 -0.0444 0.1711 0.041 Uiso d R 1
H H15B 0.3372 -0.1190 0.1099 0.041 Uiso d R 1
O O16 1.1492(4) 0.4212(3) 1.0153(3) 0.0325(12) Uani d . 1
H H16C 1.1534 0.3858 1.0634 0.049 Uiso d R 1
H H16D 1.1300 0.3788 0.9630 0.049 Uiso d R 1
O O17 1.1671(5) 0.6451(3) 1.0067(4) 0.0352(13) Uani d . 1
H H17A 1.1640 0.7080 1.0161 0.053 Uiso d R 1
H H17B 1.2534 0.6502 1.0039 0.053 Uiso d R 1
O O18 0.9875(5) 0.0957(4) 0.0994(4) 0.0593(17) Uani d . 1
H H18A 0.9292 0.0479 0.1256 0.089 Uiso d R 1
H H18B 1.0464 0.0702 0.0793 0.089 Uiso d R 1
O O19 0.5820(5) 0.5477(3) 0.1154(4) 0.0398(13) Uani d . 1
H H19D 0.5506 0.5104 0.1595 0.060 Uiso d R 1
H H19E 0.5981 0.5079 0.0723 0.060 Uiso d R 1
O O20 0.2607(4) 0.0981(3) 0.1778(3) 0.0306(11) Uani d . 1
H H20A 0.2335 0.0439 0.2086 0.046 Uiso d R 1
H H20B 0.3229 0.1513 0.2164 0.046 Uiso d R 1
O O21 0.4477(5) 0.6693(4) 0.0101(3) 0.0372(12) Uani d . 1
H H21A 0.4876 0.7305 -0.0082 0.056 Uiso d R 1
H H21B 0.5072 0.6589 0.0552 0.056 Uiso d R 1
O O22 0.1555(5) 0.3179(3) 0.1718(4) 0.0417(13) Uani d . 1
H H22A 0.2456 0.3288 0.1849 0.063 Uiso d R 1
H H22B 0.1271 0.3278 0.2243 0.063 Uiso d R 1
O O23 0.8712(5) 0.1678(3) 0.9368(4) 0.0385(13) Uani d . 1
H H23A 0.9155 0.1453 0.9825 0.058 Uiso d R 1
H H23B 0.8983 0.1562 0.8842 0.058 Uiso d R 1
O O24 0.2052(5) 0.1005(3) 0.8460(3) 0.0346(12) Uani d . 1
H H24A 0.1787 0.1547 0.8431 0.052 Uiso d R 1
H H24B 0.2504 0.0975 0.8002 0.052 Uiso d R 1
O O25 0.1444(5) 0.2896(4) 0.8356(4) 0.0464(14) Uani d . 1
H H25A 0.0700 0.2986 0.8047 0.070 Uiso d R 1
H H25B 0.2187 0.3456 0.8362 0.070 Uiso d R 1

loop_
_atom_site_aniso_label
_atom_site_aniso_U_11
_atom_site_aniso_U_22
_atom_site_aniso_U_33
_atom_site_aniso_U_12
_atom_site_aniso_U_13
_atom_site_aniso_U_23
Zn1 0.0191(4) 0.0171(4) 0.0187(4) 0.0049(3) 0.0038(3) -0.0009(3)
Zn2 0.0205(4) 0.0177(4) 0.0190(4) 0.0078(3) 0.0034(3) 0.0002(3)
Zn3 0.0230(6) 0.0235(6) 0.0191(6) 0.0084(5) 0.0024(5) -0.0026(5)
Zn4 0.0197(6) 0.0198(6) 0.0238(7) 0.0064(5) -0.0005(5) -0.0026(5)
N1 0.013(3) 0.023(3) 0.020(3) 0.007(2) 0.000(2) 0.000(2)
N2 0.023(3) 0.012(3) 0.020(3) 0.006(2) 0.007(2) -0.001(2)
C1 0.015(3) 0.023(3) 0.014(4) 0.004(3) -0.005(3) -0.002(3)
C2 0.009(3) 0.018(3) 0.029(4) -0.004(3) -0.004(3) -0.002(3)
C3 0.020(4) 0.012(3) 0.032(4) 0.005(3) -0.005(3) -0.002(3)
C4 0.020(4) 0.024(4) 0.021(4) 0.009(3) -0.004(3) -0.007(3)
C5 0.015(3) 0.019(3) 0.020(4) 0.002(3) -0.002(3) -0.001(3)
C6 0.015(3) 0.014(3) 0.017(4) 0.004(3) -0.007(3) -0.002(3)
C7 0.030(4) 0.023(4) 0.053(5) 0.008(3) 0.009(4) 0.002(4)
C8 0.015(3) 0.027(4) 0.025(4) 0.003(3) -0.002(3) 0.003(3)
C9 0.021(4) 0.017(3) 0.020(4) 0.003(3) -0.005(3) -0.001(3)
C10 0.026(4) 0.016(3) 0.023(4) 0.009(3) 0.001(3) -0.001(3)
C11 0.018(4) 0.024(3) 0.020(4) 0.004(3) 0.005(3) 0.001(3)
C12 0.029(4) 0.025(4) 0.021(4) 0.017(3) -0.001(3) 0.001(3)
C13 0.012(3) 0.023(3) 0.026(4) 0.006(3) 0.001(3) -0.002(3)
C14 0.019(3) 0.023(3) 0.021(4) 0.008(3) 0.007(3) 0.000(3)
C15 0.018(4) 0.020(3) 0.020(4) 0.007(3) -0.001(3) 0.002(3)
C16 0.029(4) 0.014(3) 0.020(4) 0.006(3) 0.001(3) -0.008(3)
C17 0.022(4) 0.018(3) 0.024(4) 0.006(3) 0.006(3) 0.009(3)
C18 0.021(4) 0.025(4) 0.026(4) 0.009(3) -0.001(3) -0.004(3)
C19 0.065(6) 0.042(5) 0.044(5) 0.034(4) 0.017(4) 0.013(4)
O1 0.026(2) 0.013(2) 0.016(2) 0.0043(18) 0.0065(19) 0.0034(18)
O2 0.019(2) 0.024(2) 0.032(3) 0.009(2) 0.006(2) 0.003(2)
O3 0.031(3) 0.037(3) 0.055(4) 0.020(2) 0.012(3) 0.017(3)
O4 0.017(2) 0.027(2) 0.020(3) 0.0025(19) 0.006(2) -0.003(2)
O5 0.022(3) 0.030(3) 0.023(3) 0.004(2) 0.005(2) -0.004(2)
O6 0.023(2) 0.020(2) 0.026(3) 0.0073(19) 0.007(2) -0.002(2)
O7 0.025(3) 0.024(2) 0.038(3) 0.006(2) 0.013(2) 0.001(2)
O8 0.022(2) 0.022(2) 0.031(3) 0.011(2) 0.002(2) -0.005(2)
O9 0.018(2) 0.027(2) 0.027(3) 0.003(2) 0.000(2) -0.009(2)
O10 0.030(3) 0.022(2) 0.022(3) 0.010(2) -0.003(2) -0.005(2)
O11 0.028(3) 0.021(2) 0.027(3) 0.006(2) 0.009(2) 0.001(2)
O12 0.032(3) 0.025(2) 0.026(3) 0.015(2) 0.005(2) 0.000(2)
O13 0.045(3) 0.031(3) 0.023(3) 0.013(2) 0.010(2) 0.001(2)
O14 0.029(3) 0.034(3) 0.024(3) 0.015(2) 0.008(2) 0.003(2)
O15 0.026(3) 0.031(3) 0.017(3) 0.003(2) 0.000(2) -0.002(2)
O16 0.031(3) 0.035(3) 0.033(3) 0.019(2) -0.003(2) -0.004(2)
O17 0.026(3) 0.019(2) 0.057(4) 0.006(2) 0.009(2) -0.004(2)
O18 0.029(3) 0.060(3) 0.094(5) 0.017(3) 0.017(3) 0.030(4)
O19 0.045(3) 0.034(3) 0.042(3) 0.015(2) 0.008(3) 0.009(3)
O20 0.024(3) 0.033(3) 0.031(3) 0.006(2) 0.003(2) 0.005(2)
O21 0.025(3) 0.044(3) 0.037(3) 0.008(2) -0.001(2) 0.010(3)
O22 0.031(3) 0.045(3) 0.049(4) 0.015(2) 0.004(3) 0.003(3)
O23 0.038(3) 0.038(3) 0.040(3) 0.012(2) 0.015(2) -0.003(3)
O24 0.038(3) 0.040(3) 0.035(3) 0.022(2) 0.015(2) 0.009(2)
O25 0.035(3) 0.045(3) 0.065(4) 0.021(3) 0.007(3) 0.012(3)

loop_
_atom_type_symbol
_atom_type_description
_atom_type_scat_dispersion_real
_atom_type_scat_dispersion_imag
_atom_type_scat_source
C C 0.0033 0.0016 'International Tables Vol C Tables 4.2.6.8 and 6.1.1.4'
H H 0.0000 0.0000 'International Tables Vol C Tables 4.2.6.8 and 6.1.1.4'
N N 0.0061 0.0033 'International Tables Vol C Tables 4.2.6.8 and 6.1.1.4'
O O 0.0106 0.0060 'International Tables Vol C Tables 4.2.6.8 and 6.1.1.4'
Zn Zn 0.2839 1.4301 'International Tables Vol C Tables 4.2.6.8 and 6.1.1.4'

loop_
_geom_angle_atom_site_label_1
_geom_angle_atom_site_label_2
_geom_angle_atom_site_label_3
_geom_angle_site_symmetry_1
_geom_angle_site_symmetry_3
_geom_angle
_geom_angle_publ_flag
O1 Zn1 O11 . . 94.90(16) y
O1 Zn1 O2 . . 97.25(16) y
O11 Zn1 O2 . . 89.60(16) y
O1 Zn1 O4 . . 167.44(16) y
O11 Zn1 O4 . . 94.77(16) y
O2 Zn1 O4 . . 90.82(17) y
O1 Zn1 O10 . . 88.64(16) y
O11 Zn1 O10 . . 92.99(16) y
O2 Zn1 O10 . . 173.35(17) y
O4 Zn1 O10 . . 82.86(16) y
O1 Zn1 N1 . . 92.85(17) y
O11 Zn1 N1 . . 168.87(18) y
O2 Zn1 N1 . . 81.49(17) y
O4 Zn1 N1 . . 78.80(17) y
O10 Zn1 N1 . . 95.18(17) y
O12 Zn2 O1 . . 97.96(17) y
O12 Zn2 O8 . . 94.54(17) y
O1 Zn2 O8 . . 119.23(17) y
O12 Zn2 O6 . . 95.87(16) y
O1 Zn2 O6 . . 99.32(17) y
O8 Zn2 O6 . . 138.07(18) y
O12 Zn2 N2 . . 167.19(19) y
O1 Zn2 N2 . . 94.66(18) y
O8 Zn2 N2 . . 81.15(17) y
O6 Zn2 N2 . . 79.83(17) y
O15 Zn3 O15 2_655 . 180.00(12) ?
O15 Zn3 O5 2_655 . 88.07(16) ?
O15 Zn3 O5 . . 91.93(16) y
O15 Zn3 O5 2_655 2_655 91.93(16) ?
O15 Zn3 O5 . 2_655 88.07(16) ?
O5 Zn3 O5 . 2_655 180.0(3) ?
O15 Zn3 O14 2_655 . 88.38(16) ?
O15 Zn3 O14 . . 91.63(16) y
O5 Zn3 O14 . . 88.70(16) y
O5 Zn3 O14 2_655 . 91.30(16) ?
O15 Zn3 O14 2_655 2_655 91.62(16) ?
O15 Zn3 O14 . 2_655 88.37(16) ?
O5 Zn3 O14 . 2_655 91.30(16) ?
O5 Zn3 O14 2_655 2_655 88.70(16) ?
O14 Zn3 O14 . 2_655 180.0(3) ?
O17 Zn4 O17 . 2_767 180.0000(10) ?
O17 Zn4 O9 . 2_767 89.67(18) ?
O17 Zn4 O9 2_767 2_767 90.33(17) ?
O17 Zn4 O9 . . 90.33(17) y
O17 Zn4 O9 2_767 . 89.67(18) ?
O9 Zn4 O9 2_767 . 180.0000(10) ?
O17 Zn4 O16 . 2_767 90.14(17) ?
O17 Zn4 O16 2_767 2_767 89.86(17) ?
O9 Zn4 O16 2_767 2_767 84.85(17) ?
O9 Zn4 O16 . 2_767 95.15(17) ?
O17 Zn4 O16 . . 89.86(17) y
O17 Zn4 O16 2_767 . 90.14(17) ?
O9 Zn4 O16 2_767 . 95.15(17) ?
O9 Zn4 O16 . . 84.85(17) y
O16 Zn4 O16 2_767 . 180.000(2) ?
C9 N1 C11 . . 110.3(5) ?
C9 N1 C8 . . 111.4(4) ?
C11 N1 C8 . . 113.5(5) ?
C9 N1 Zn1 . . 108.4(4) ?
C11 N1 Zn1 . . 104.0(3) ?
C8 N1 Zn1 . . 108.8(4) ?
C14 N2 C16 . . 112.5(5) ?
C14 N2 C13 . . 110.4(5) ?
C16 N2 C13 . . 112.2(4) ?
C14 N2 Zn2 . . 104.9(3) ?
C16 N2 Zn2 . . 108.9(4) ?
C13 N2 Zn2 . . 107.6(4) ?
C2 C1 C6 . . 119.3(6) ?
C2 C1 C8 . . 121.7(6) ?
C6 C1 C8 . . 119.0(5) ?
C1 C2 C3 . . 121.9(6) ?
C1 C2 H2A . . 119.0 ?
C3 C2 H2A . . 119.0 ?
C4 C3 C2 . . 117.5(5) ?
C4 C3 C7 . . 121.6(6) ?
C2 C3 C7 . . 120.9(6) ?
C3 C4 C5 . . 123.1(6) ?
C3 C4 H4A . . 118.5 ?
C5 C4 H4A . . 118.5 ?
C4 C5 C6 . . 118.4(6) ?
C4 C5 C13 . . 122.3(6) ?
C6 C5 C13 . . 119.2(5) ?
O1 C6 C5 . . 120.5(5) ?
O1 C6 C1 . . 119.8(5) ?
C5 C6 C1 . . 119.7(5) ?
C3 C7 H7B . . 109.5 ?
C3 C7 H7C . . 109.5 ?
H7B C7 H7C . . 109.5 ?
C3 C7 H7D . . 109.5 ?
H7B C7 H7D . . 109.5 ?
H7C C7 H7D . . 109.5 ?
N1 C8 C1 . . 110.5(5) ?
N1 C8 H8A . . 109.5 ?
C1 C8 H8A . . 109.5 ?
N1 C8 H8B . . 109.5 ?
C1 C8 H8B . . 109.5 ?
H8A C8 H8B . . 108.1 ?
N1 C9 C10 . . 113.7(5) ?
N1 C9 H9A . . 108.8 ?
C10 C9 H9A . . 108.8 ?
N1 C9 H9B . . 108.8 ?
C10 C9 H9B . . 108.8 ?
H9A C9 H9B . . 107.7 ?
O2 C10 O3 . . 124.8(6) ?
O2 C10 C9 . . 119.4(5) ?
O3 C10 C9 . . 115.6(6) ?
N1 C11 C12 . . 109.0(5) ?
N1 C11 H11A . . 109.9 ?
C12 C11 H11A . . 109.9 ?
N1 C11 H11B . . 109.9 ?
C12 C11 H11B . . 109.9 ?
H11A C11 H11B . . 108.3 ?
O5 C12 O4 . . 124.1(6) ?
O5 C12 C11 . . 117.4(6) ?
O4 C12 C11 . . 118.5(6) ?
N2 C13 C5 . . 113.7(5) ?
N2 C13 H13A . . 108.8 ?
C5 C13 H13A . . 108.8 ?
N2 C13 H13B . . 108.8 ?
C5 C13 H13B . . 108.8 ?
H13A C13 H13B . . 107.7 ?
N2 C14 C15 . . 112.1(5) ?
N2 C14 H14B . . 109.2 ?
C15 C14 H14B . . 109.2 ?
N2 C14 H14A . . 109.2 ?
C15 C14 H14A . . 109.2 ?
H14B C14 H14A . . 107.9 ?
O7 C15 O6 . . 124.6(5) ?
O7 C15 C14 . . 118.2(5) ?
O6 C15 C14 . . 117.1(5) ?
N2 C16 C17 . . 113.4(5) ?
N2 C16 H16B . . 108.9 ?
C17 C16 H16B . . 108.9 ?
N2 C16 H16A . . 108.9 ?
C17 C16 H16A . . 108.9 ?
H16B C16 H16A . . 107.7 ?
O9 C17 O8 . . 122.6(6) ?
O9 C17 C16 . . 119.2(6) ?
O8 C17 C16 . . 118.2(5) ?
O13 C18 O12 . . 123.9(6) ?
O13 C18 C19 . . 121.4(7) ?
O12 C18 C19 . . 114.6(6) ?
C18 C19 H19A . . 109.5 ?
C18 C19 H19B . . 109.5 ?
H19A C19 H19B . . 109.5 ?
C18 C19 H19C . . 109.5 ?
H19A C19 H19C . . 109.5 ?
H19B C19 H19C . . 109.5 ?
C6 O1 Zn2 . . 115.5(4) ?
C6 O1 Zn1 . . 115.4(4) ?
Zn2 O1 Zn1 . . 128.74(19) ?
C10 O2 Zn1 . . 115.1(4) ?
C12 O4 Zn1 . . 112.9(4) ?
C12 O5 Zn3 . . 124.8(4) ?
C15 O6 Zn2 . . 114.7(4) ?
C17 O8 Zn2 . . 117.5(4) ?
C17 O9 Zn4 . . 132.3(4) ?
Zn1 O10 H10A . . 122.2 ?
Zn1 O10 H10B . . 108.5 ?
H10A O10 H10B . . 108.8 ?
Zn1 O11 H11C . . 121.0 ?
Zn1 O11 H11D . . 109.4 ?
H11C O11 H11D . . 109.0 ?
C18 O12 Zn2 . . 116.9(4) ?
Zn3 O14 H14C . . 114.9 ?
Zn3 O14 H14D . . 106.2 ?
H14C O14 H14D . . 109.1 ?
Zn3 O15 H15A . . 118.4 ?
Zn3 O15 H15B . . 123.0 ?
H15A O15 H15B . . 109.0 ?
Zn4 O16 H16C . . 118.3 ?
Zn4 O16 H16D . . 106.6 ?
H16C O16 H16D . . 108.9 ?
Zn4 O17 H17A . . 127.2 ?
Zn4 O17 H17B . . 123.4 ?
H17A O17 H17B . . 109.3 ?
H18A O18 H18B . . 109.1 ?
H19D O19 H19E . . 109.2 ?
H20A O20 H20B . . 109.2 ?
H21A O21 H21B . . 109.1 ?
H22A O22 H22B . . 108.9 ?
H23A O23 H23B . . 109.4 ?
H24A O24 H24B . . 108.8 ?
H25A O25 H25B . . 108.9 ?

loop_
_geom_bond_atom_site_label_1
_geom_bond_atom_site_label_2
_geom_bond_site_symmetry_2
_geom_bond_distance
_geom_bond_publ_flag
Zn1 O1 . 2.036(4) y
Zn1 O11 . 2.078(4) y
Zn1 O2 . 2.106(4) y
Zn1 O4 . 2.113(4) y
Zn1 O10 . 2.126(4) y
Zn1 N1 . 2.134(5) y
Zn2 O12 . 1.984(4) y
Zn2 O1 . 1.990(4) y
Zn2 O8 . 2.036(4) y
Zn2 O6 . 2.094(4) y
Zn2 N2 . 2.143(5) y
Zn3 O15 2_655 2.061(4) y
Zn3 O15 . 2.061(4) y
Zn3 O5 . 2.091(4) ?
Zn3 O5 2_655 2.091(4) ?
Zn3 O14 . 2.164(4) y
Zn3 O14 2_655 2.164(4) ?
Zn4 O17 . 2.057(4) y
Zn4 O17 2_767 2.057(4) ?
Zn4 O9 2_767 2.088(4) ?
Zn4 O9 . 2.088(4) y
Zn4 O16 2_767 2.092(4) ?
Zn4 O16 . 2.092(4) y
N1 C9 . 1.468(7) ?
N1 C11 . 1.471(7) ?
N1 C8 . 1.489(7) ?
N2 C14 . 1.468(7) ?
N2 C16 . 1.483(7) ?
N2 C13 . 1.486(7) ?
C1 C2 . 1.378(8) ?
C1 C6 . 1.407(8) y
C1 C8 . 1.518(8) y
C2 C3 . 1.387(8) ?
C2 H2A . 0.9400 ?
C3 C4 . 1.380(9) ?
C3 C7 . 1.508(8) ?
C4 C5 . 1.383(8) ?
C4 H4A . 0.9400 ?
C5 C6 . 1.398(8) ?
C5 C13 . 1.496(8) ?
C6 O1 . 1.360(6) ?
C7 H7B . 0.9700 ?
C7 H7C . 0.9700 ?
C7 H7D . 0.9700 ?
C8 H8A . 0.9800 ?
C8 H8B . 0.9800 ?
C9 C10 . 1.538(8) ?
C9 H9A . 0.9800 ?
C9 H9B . 0.9800 ?
C10 O2 . 1.238(7) ?
C10 O3 . 1.264(7) ?
C11 C12 . 1.523(8) ?
C11 H11A . 0.9800 ?
C11 H11B . 0.9800 ?
C12 O5 . 1.256(7) ?
C12 O4 . 1.257(8) ?
C13 H13A . 0.9800 ?
C13 H13B . 0.9800 ?
C14 C15 . 1.525(8) ?
C14 H14B . 0.9800 ?
C14 H14A . 0.9800 ?
C15 O7 . 1.244(7) ?
C15 O6 . 1.269(7) ?
C16 C17 . 1.507(8) ?
C16 H16B . 0.9800 ?
C16 H16A . 0.9800 ?
C17 O9 . 1.237(7) ?
C17 O8 . 1.282(7) ?
C18 O13 . 1.227(8) ?
C18 O12 . 1.276(8) ?
C18 C19 . 1.510(8) ?
C19 H19A . 0.9700 ?
C19 H19B . 0.9700 ?
C19 H19C . 0.9700 ?
O10 H10A . 0.8500 ?
O10 H10B . 0.8501 ?
O11 H11C . 0.8500 ?
O11 H11D . 0.8500 ?
O14 H14C . 0.8500 ?
O14 H14D . 0.8500 ?
O15 H15A . 0.8500 ?
O15 H15B . 0.8500 ?
O16 H16C . 0.8500 ?
O16 H16D . 0.8500 ?
O17 H17A . 0.8500 ?
O17 H17B . 0.8499 ?
O18 H18A . 0.8500 ?
O18 H18B . 0.8500 ?
O19 H19D . 0.8500 ?
O19 H19E . 0.8500 ?
O20 H20A . 0.8500 ?
O20 H20B . 0.8500 ?
O21 H21A . 0.8500 ?
O21 H21B . 0.8500 ?
O22 H22A . 0.8500 ?
O22 H22B . 0.8506 ?
O23 H23A . 0.8498 ?
O23 H23B . 0.8499 ?
O24 H24A . 0.8500 ?
O24 H24B . 0.8499 ?
O25 H25A . 0.8500 ?
O25 H25B . 0.8500 ?

loop_
_geom_hbond_atom_site_label_D
_geom_hbond_atom_site_label_H
_geom_hbond_atom_site_label_A
_geom_hbond_site_symmetry_A
_geom_hbond_distance_DH
_geom_hbond_distance_HA
_geom_hbond_distance_DA
_geom_hbond_angle_DHA
_geom_hbond_publ_flag
O25 H25B O19 2_666 0.85 1.99 2.789(6) 156.8 y
O25 H25A O8 1_455 0.85 1.99 2.835(6) 172.9 y
O24 H24B O7 . 0.85 1.96 2.803(6) 173.3 y
O24 H24A O25 . 0.85 1.94 2.790(6) 172.4 y
O23 H23B O13 . 0.85 2.09 2.818(7) 143.9 y
O23 H23A O18 1_556 0.85 1.93 2.772(7) 169.0 y
O22 H22A O3 . 0.85 1.96 2.772(6) 160.1 y
O21 H21B O19 . 0.85 2.04 2.786(6) 145.7 y
O21 H21A O14 2_665 0.85 2.08 2.910(6) 165.4 y
O20 H20B O2 . 0.85 2.04 2.887(6) 176.5 y
O20 H20A O13 2_656 0.85 1.87 2.710(6) 171.8 y
O19 H19E O21 2_665 0.85 2.42 3.182(6) 150.0 y
O19 H19D O3 . 0.85 1.85 2.687(7) 165.8 y
O18 H18B O20 1_655 0.85 2.26 2.768(6) 118.8 n
O18 H18A O24 2_656 0.85 2.07 2.893(7) 161.6 y
O17 H17B O21 1_656 0.85 1.86 2.707(6) 174.3 y
O17 H17A O23 2_767 0.85 1.91 2.734(6) 164.5 y
O16 H16D O25 1_655 0.85 2.14 2.964(6) 164.4 y
O16 H16C O22 1_656 0.85 1.82 2.667(7) 174.9 y
O15 H15B O23 2_656 0.85 1.94 2.737(6) 154.9 y
O15 H15A O4 . 0.85 2.02 2.678(5) 133.3 y
O14 H14D O24 1_554 0.85 1.89 2.728(6) 170.7 y
O14 H14C O20 . 0.85 1.91 2.752(6) 172.7 y
O11 H11D O6 2_656 0.85 1.95 2.793(5) 168.3 y
O11 H11C O6 . 0.85 2.08 2.867(6) 154.3 y
O10 H10B O12 . 0.85 1.87 2.691(6) 161.6 y
O10 H10A O7 2_656 0.85 1.92 2.741(5) 163.0 y

loop_
_geom_torsion_atom_site_label_1
_geom_torsion_atom_site_label_2
_geom_torsion_atom_site_label_3
_geom_torsion_atom_site_label_4
_geom_torsion_site_symmetry_1
_geom_torsion
O1 Zn1 N1 C9 . -105.6(4)
O11 Zn1 N1 C9 . 28.4(11)
O2 Zn1 N1 C9 . -8.7(3)
O4 Zn1 N1 C9 . 83.8(4)
O10 Zn1 N1 C9 . 165.5(4)
O1 Zn1 N1 C11 . 137.0(3)
O11 Zn1 N1 C11 . -89.0(9)
O2 Zn1 N1 C11 . -126.1(4)
O4 Zn1 N1 C11 . -33.6(3)
O10 Zn1 N1 C11 . 48.1(4)
O1 Zn1 N1 C8 . 15.7(4)
O11 Zn1 N1 C8 . 149.8(8)
O2 Zn1 N1 C8 . 112.6(4)
O4 Zn1 N1 C8 . -154.8(4)
O10 Zn1 N1 C8 . -73.2(4)
O12 Zn2 N2 C14 . -43.8(10)
O1 Zn2 N2 C14 . 126.2(4)
O8 Zn2 N2 C14 . -114.9(4)
O6 Zn2 N2 C14 . 27.5(4)
O12 Zn2 N2 C16 . 76.9(9)
O1 Zn2 N2 C16 . -113.1(4)
O8 Zn2 N2 C16 . 5.8(4)
O6 Zn2 N2 C16 . 148.2(4)
O12 Zn2 N2 C13 . -161.3(7)
O1 Zn2 N2 C13 . 8.7(3)
O8 Zn2 N2 C13 . 127.6(4)
O6 Zn2 N2 C13 . -90.0(3)
C6 C1 C2 C3 . -0.6(9)
C8 C1 C2 C3 . 178.2(6)
C1 C2 C3 C4 . -0.4(9)
C1 C2 C3 C7 . 177.9(6)
C2 C3 C4 C5 . -0.3(9)
C7 C3 C4 C5 . -178.6(6)
C3 C4 C5 C6 . 1.9(9)
C3 C4 C5 C13 . -174.8(6)
C4 C5 C6 O1 . 179.2(5)
C13 C5 C6 O1 . -4.0(8)
C4 C5 C6 C1 . -2.9(9)
C13 C5 C6 C1 . 173.9(5)
C2 C1 C6 O1 . -179.8(5)
C8 C1 C6 O1 . 1.4(8)
C2 C1 C6 C5 . 2.3(9)
C8 C1 C6 C5 . -176.6(5)
C9 N1 C8 C1 . 56.3(7)
C11 N1 C8 C1 . -178.4(5)
Zn1 N1 C8 C1 . -63.2(5)
C2 C1 C8 N1 . -112.6(6)
C6 C1 C8 N1 . 66.2(7)
C11 N1 C9 C10 . 127.4(5)
C8 N1 C9 C10 . -105.5(6)
Zn1 N1 C9 C10 . 14.2(6)
N1 C9 C10 O2 . -14.9(8)
N1 C9 C10 O3 . 169.0(5)
C9 N1 C11 C12 . -74.0(6)
C8 N1 C11 C12 . 160.1(5)
Zn1 N1 C11 C12 . 42.1(5)
N1 C11 C12 O5 . 149.6(5)
N1 C11 C12 O4 . -29.9(8)
C14 N2 C13 C5 . -170.9(5)
C16 N2 C13 C5 . 62.7(6)
Zn2 N2 C13 C5 . -57.0(5)
C4 C5 C13 N2 . -116.0(6)
C6 C5 C13 N2 . 67.3(7)
C16 N2 C14 C15 . -153.4(5)
C13 N2 C14 C15 . 80.5(6)
Zn2 N2 C14 C15 . -35.1(5)
N2 C14 C15 O7 . -157.2(5)
N2 C14 C15 O6 . 24.9(8)
C14 N2 C16 C17 . 106.2(6)
C13 N2 C16 C17 . -128.6(5)
Zn2 N2 C16 C17 . -9.6(6)
N2 C16 C17 O9 . -172.8(6)
N2 C16 C17 O8 . 10.2(8)
C5 C6 O1 Zn2 . -50.4(6)
C1 C6 O1 Zn2 . 131.7(5)
C5 C6 O1 Zn1 . 123.8(5)
C1 C6 O1 Zn1 . -54.1(6)
O12 Zn2 O1 C6 . -139.7(4)
O8 Zn2 O1 C6 . -39.9(4)
O6 Zn2 O1 C6 . 122.9(4)
N2 Zn2 O1 C6 . 42.5(4)
O12 Zn2 O1 Zn1 . 47.0(3)
O8 Zn2 O1 Zn1 . 146.8(2)
O6 Zn2 O1 Zn1 . -50.3(3)
N2 Zn2 O1 Zn1 . -130.7(3)
O11 Zn1 O1 C6 . -131.7(4)
O2 Zn1 O1 C6 . -41.5(4)
O4 Zn1 O1 C6 . 88.1(8)
O10 Zn1 O1 C6 . 135.4(4)
N1 Zn1 O1 C6 . 40.3(4)
O11 Zn1 O1 Zn2 . 41.6(3)
O2 Zn1 O1 Zn2 . 131.8(3)
O4 Zn1 O1 Zn2 . -98.6(7)
O10 Zn1 O1 Zn2 . -51.3(3)
N1 Zn1 O1 Zn2 . -146.4(3)
O3 C10 O2 Zn1 . -177.4(5)
C9 C10 O2 Zn1 . 6.8(7)
O1 Zn1 O2 C10 . 93.0(4)
O11 Zn1 O2 C10 . -172.1(4)
O4 Zn1 O2 C10 . -77.3(4)
O10 Zn1 O2 C10 . -59.1(15)
N1 Zn1 O2 C10 . 1.2(4)
O5 C12 O4 Zn1 . 180.0(5)
C11 C12 O4 Zn1 . -0.5(7)
O1 Zn1 O4 C12 . -29.1(10)
O11 Zn1 O4 C12 . -169.2(4)
O2 Zn1 O4 C12 . 101.1(4)
O10 Zn1 O4 C12 . -76.8(4)
N1 Zn1 O4 C12 . 19.9(4)
O4 C12 O5 Zn3 . 16.2(9)
C11 C12 O5 Zn3 . -163.3(4)
O15 Zn3 O5 C12 2_655 143.7(5)
O15 Zn3 O5 C12 . -36.3(5)
O5 Zn3 O5 C12 2_655 -10E1(7)
O14 Zn3 O5 C12 . 55.3(5)
O14 Zn3 O5 C12 2_655 -124.7(5)
O7 C15 O6 Zn2 . -177.0(5)
C14 C15 O6 Zn2 . 0.7(7)
O12 Zn2 O6 C15 . 151.2(4)
O1 Zn2 O6 C15 . -109.7(4)
O8 Zn2 O6 C15 . 47.7(5)
N2 Zn2 O6 C15 . -16.6(4)
O9 C17 O8 Zn2 . 178.1(5)
C16 C17 O8 Zn2 . -5.0(7)
O12 Zn2 O8 C17 . -168.4(4)
O1 Zn2 O8 C17 . 89.8(4)
O6 Zn2 O8 C17 . -64.4(5)
N2 Zn2 O8 C17 . -0.6(4)
O8 C17 O9 Zn4 . -124.3(6)
C16 C17 O9 Zn4 . 58.8(8)
O17 Zn4 O9 C17 . -158.4(6)
O17 Zn4 O9 C17 2_767 21.6(6)
O9 Zn4 O9 C17 2_767 7E1(10)
O16 Zn4 O9 C17 2_767 -68.2(6)
O16 Zn4 O9 C17 . 111.8(6)
O13 C18 O12 Zn2 . 1.3(8)
C19 C18 O12 Zn2 . -179.4(4)
O1 Zn2 O12 C18 . -173.4(4)
O8 Zn2 O12 C18 . 66.2(4)
O6 Zn2 O12 C18 . -73.1(4)
N2 Zn2 O12 C18 . -3.5(10)
